data_2207549
loop_
_publ_author_name
'Jian-Ping Wang'
'Xi-Xing Cheng'
'Jian-Ge Wang'
'Qing-Hua Chen'

_publ_section_title
;
 Cyclohexylammonium dichloroacetate
;
_journal_coeditor_code HG6248
_journal_issue 12
_journal_name_full 'Acta Crystallographica Section E'
_journal_page_first o4006
_journal_page_last o4007
_journal_paper_doi 10.1107/S1600536805035324
_journal_volume 61
_journal_year 2005
_chemical_formula_iupac 'C6 H14 N + , C2 H Cl2 O2 -'
_chemical_formula_moiety 'C6 H14 N + , C2 H Cl2 O2 -'
_chemical_formula_sum 'C8 H15 Cl2 N O2'
_chemical_formula_weight 228.10
_chemical_name_systematic
;
Cyclohexylammonium dichloroacetate
;
_space_group_IT_number 19
_symmetry_cell_setting orthorhombic
_symmetry_space_group_name_Hall 'P 2ac 2ab'
_symmetry_space_group_name_H-M 'P 21 21 21'
_atom_sites_solution_hydrogens geom
_atom_sites_solution_primary direct
_atom_sites_solution_secondary difmap
_audit_creation_method SHELXL97
_cell_angle_alpha 90.00
_cell_angle_beta 90.00
_cell_angle_gamma 90.00
_cell_formula_units_Z 4
_cell_length_a 6.6435(8)
_cell_length_b 8.5960(10)
_cell_length_c 19.135(2)
_cell_measurement_reflns_used 5012
_cell_measurement_temperature 293(2)
_cell_measurement_theta_max 28.60
_cell_measurement_theta_min 2.60
_cell_volume 1092.8(2)
_computing_cell_refinement APEXII
_computing_data_collection 'APEXII (Bruker 2004)'
_computing_data_reduction 'SAINT (Bruker 2004)'
_computing_molecular_graphics 'SHELXTL (Bruker 2004)'
_computing_publication_material SHELXTL
_computing_structure_refinement 'SHELXL97 (Sheldrick, 1997)'
_computing_structure_solution 'SHELXS97 (Sheldrick, 1990)'
_diffrn_ambient_temperature 293(2)
_diffrn_measured_fraction_theta_full 0.999
_diffrn_measured_fraction_theta_max 0.999
_diffrn_measurement_device_type 'CCD area detector'
_diffrn_measurement_method 'phi and omega scans'
_diffrn_radiation_monochromator graphite
_diffrn_radiation_source 'fine-focus sealed tube'
_diffrn_radiation_type MoK\a
_diffrn_radiation_wavelength 0.71073
_diffrn_reflns_av_R_equivalents 0.0214
_diffrn_reflns_av_sigmaI/netI 0.0196
_diffrn_reflns_limit_h_max 8
_diffrn_reflns_limit_h_min -8
_diffrn_reflns_limit_k_max 11
_diffrn_reflns_limit_k_min -11
_diffrn_reflns_limit_l_max 24
_diffrn_reflns_limit_l_min -23
_diffrn_reflns_number 9724
_diffrn_reflns_theta_full 27.49
_diffrn_reflns_theta_max 27.49
_diffrn_reflns_theta_min 2.60
_diffrn_standards_decay_% 0
_diffrn_standards_number 0
_exptl_absorpt_coefficient_mu 0.564
_exptl_absorpt_correction_type none
_exptl_crystal_colour colourless
_exptl_crystal_density_diffrn 1.380
_exptl_crystal_density_method 'not measured'
_exptl_crystal_description block
_exptl_crystal_F_000 480
_exptl_crystal_size_max 0.36
_exptl_crystal_size_mid 0.18
_exptl_crystal_size_min 0.16
_refine_diff_density_max 0.283
_refine_diff_density_min -0.296
_refine_ls_abs_structure_details 'Flack (1983)'
_refine_ls_abs_structure_Flack 0.02(7)
_refine_ls_extinction_method none
_refine_ls_goodness_of_fit_ref 1.076
_refine_ls_hydrogen_treatment constr
_refine_ls_matrix_type full
_refine_ls_number_parameters 119
_refine_ls_number_reflns 2497
_refine_ls_number_restraints 0
_refine_ls_restrained_S_all 1.076
_refine_ls_R_factor_all 0.0328
_refine_ls_R_factor_gt 0.0298
_refine_ls_shift/su_max 0.000
_refine_ls_shift/su_mean 0.000
_refine_ls_structure_factor_coef Fsqd
_refine_ls_weighting_details 'calc w=1/[\s^2^(Fo^2^)+(0.0362P)^2^+0.2076P] where P=(Fo^2^+2Fc^2^)/3'
_refine_ls_weighting_scheme calc
_refine_ls_wR_factor_gt 0.0766
_refine_ls_wR_factor_ref 0.0784
_reflns_number_gt 2308
_reflns_number_total 2497
_reflns_threshold_expression I>2\s(I)
_cod_data_source_file hg6248.cif
_cod_data_source_block I
_cod_depositor_comments
;
The following automatic conversions were performed:
'_symmetry_cell_setting' value 'Orthorhombic' changed to 'orthorhombic'
according to '/home/saulius/struct/CIF-dictionaries/cif_core.dic'
dictionary named 'cif_core.dic' version 2.4.1 from 2010-06-29.

Automatic conversion script
Id: cif_fix_enum 1527 2010-12-29 10:47:43Z saulius 

The following automatic conversions were performed:

'_symmetry_cell_setting' value 'Orthorhombic' changed to
'orthorhombic' according to
/home/saulius/struct/CIF-dictionaries/cif_core.dic dictionary named
'cif_core.dic' version 2.4.1 from 2010-06-29.

Automatic conversion script
Id: cif_fix_values 1715 2011-07-08 13:25:40Z adriana 
;
_cod_database_code 2207549
_cod_database_fobs_code 2207549

loop_
_symmetry_equiv_pos_as_xyz
'x, y, z'
'-x+1/2, -y, z+1/2'
'-x, y+1/2, -z+1/2'
'x+1/2, -y+1/2, -z'

loop_
_atom_site_label
_atom_site_fract_x
_atom_site_fract_y
_atom_site_fract_z
_atom_site_U_iso_or_equiv
_atom_site_adp_type
_atom_site_calc_flag
_atom_site_refinement_flags
_atom_site_occupancy
_atom_site_type_symbol
Cl1 0.79188(9) 0.84051(6) 0.09568(4) 0.06923(18) Uani d . 1 Cl
Cl2 0.40787(7) 0.68190(5) 0.10149(3) 0.05118(14) Uani d . 1 Cl
O1 0.6319(2) 0.43221(14) 0.02881(8) 0.0489(3) Uani d . 1 O
O2 0.9293(2) 0.54366(16) 0.04601(10) 0.0623(4) Uani d . 1 O
N1 0.2368(2) 0.32573(16) 0.05461(8) 0.0400(3) Uani d . 1 N
H1A 0.3514 0.3734 0.0436 0.060 Uiso calc R 1 H
H1B 0.1346 0.3918 0.0497 0.060 Uiso calc R 1 H
H1C 0.2186 0.2446 0.0264 0.060 Uiso calc R 1 H
C1 0.7440(3) 0.54286(18) 0.04346(9) 0.0361(3) Uani d . 1 C
C2 0.6372(2) 0.70105(18) 0.05455(10) 0.0373(3) Uani d . 1 C
H2 0.6034 0.7418 0.0082 0.045 Uiso calc R 1 H
C3 0.2462(3) 0.2710(2) 0.12862(10) 0.0419(4) Uani d . 1 C
H3 0.2684 0.3613 0.1589 0.050 Uiso calc R 1 H
C4 0.4200(3) 0.1595(3) 0.13795(12) 0.0576(5) Uani d . 1 C
H4A 0.5452 0.2116 0.1264 0.069 Uiso calc R 1 H
H4B 0.4040 0.0719 0.1065 0.069 Uiso calc R 1 H
C5 0.4285(4) 0.1012(3) 0.21307(14) 0.0737(7) Uani d . 1 C
H5A 0.5355 0.0251 0.2175 0.088 Uiso calc R 1 H
H5B 0.4593 0.1875 0.2439 0.088 Uiso calc R 1 H
C6 0.2320(5) 0.0283(3) 0.23508(14) 0.0756(7) Uani d . 1 C
H6A 0.2104 -0.0663 0.2085 0.091 Uiso calc R 1 H
H6B 0.2392 0.0005 0.2841 0.091 Uiso calc R 1 H
C7 0.0571(5) 0.1366(4) 0.22380(14) 0.0770(8) Uani d . 1 C
H7A 0.0690 0.2244 0.2554 0.092 Uiso calc R 1 H
H7B -0.0671 0.0825 0.2347 0.092 Uiso calc R 1 H
C8 0.0481(3) 0.1958(3) 0.14873(13) 0.0590(5) Uani d . 1 C
H8A 0.0200 0.1098 0.1174 0.071 Uiso calc R 1 H
H8B -0.0598 0.2711 0.1442 0.071 Uiso calc R 1 H

loop_
_atom_site_aniso_label
_atom_site_aniso_U_11
_atom_site_aniso_U_22
_atom_site_aniso_U_33
_atom_site_aniso_U_12
_atom_site_aniso_U_13
_atom_site_aniso_U_23
Cl1 0.0589(3) 0.0484(3) 0.1004(4) -0.0151(2) 0.0005(3) -0.0276(3)
Cl2 0.0435(2) 0.0401(2) 0.0699(3) 0.00055(19) 0.0143(2) -0.0091(2)
O1 0.0407(7) 0.0286(6) 0.0773(9) -0.0040(5) 0.0109(6) -0.0133(6)
O2 0.0338(7) 0.0378(7) 0.1151(13) 0.0066(6) -0.0001(8) 0.0053(8)
N1 0.0322(7) 0.0276(6) 0.0600(8) 0.0001(6) -0.0024(7) -0.0054(6)
C1 0.0351(8) 0.0262(7) 0.0470(9) 0.0029(7) 0.0030(7) 0.0033(6)
C2 0.0338(8) 0.0268(7) 0.0513(9) -0.0018(6) 0.0008(7) -0.0039(7)
C3 0.0398(9) 0.0304(8) 0.0554(10) -0.0028(7) -0.0002(8) -0.0084(7)
C4 0.0439(10) 0.0606(13) 0.0684(13) 0.0056(10) 0.0020(10) 0.0127(10)
C5 0.0708(16) 0.0781(17) 0.0723(15) 0.0058(14) -0.0059(13) 0.0191(13)
C6 0.098(2) 0.0617(14) 0.0668(14) -0.0034(16) 0.0133(15) 0.0121(11)
C7 0.0717(16) 0.0764(17) 0.0828(17) -0.0062(14) 0.0281(14) 0.0054(14)
C8 0.0411(10) 0.0575(13) 0.0784(14) -0.0041(10) 0.0105(10) -0.0024(12)

loop_
_atom_type_symbol
_atom_type_description
_atom_type_scat_dispersion_real
_atom_type_scat_dispersion_imag
_atom_type_scat_source
C C 0.0033 0.0016 'International Tables Vol C Tables 4.2.6.8 and 6.1.1.4'
H H 0.0000 0.0000 'International Tables Vol C Tables 4.2.6.8 and 6.1.1.4'
N N 0.0061 0.0033 'International Tables Vol C Tables 4.2.6.8 and 6.1.1.4'
O O 0.0106 0.0060 'International Tables Vol C Tables 4.2.6.8 and 6.1.1.4'
Cl Cl 0.1484 0.1585 'International Tables Vol C Tables 4.2.6.8 and 6.1.1.4'

loop_
_geom_angle_atom_site_label_1
_geom_angle_atom_site_label_2
_geom_angle_atom_site_label_3
_geom_angle
C3 N1 H1A 109.5
C3 N1 H1B 109.5
H1A N1 H1B 109.5
C3 N1 H1C 109.5
H1A N1 H1C 109.5
H1B N1 H1C 109.5
O2 C1 O1 127.83(16)
O2 C1 C2 116.59(15)
O1 C1 C2 115.42(15)
C1 C2 Cl1 113.02(12)
C1 C2 Cl2 112.39(11)
Cl1 C2 Cl2 109.70(10)
C1 C2 H2 107.1
Cl1 C2 H2 107.1
Cl2 C2 H2 107.1
N1 C3 C4 110.13(16)
N1 C3 C8 109.78(16)
C4 C3 C8 111.28(16)
N1 C3 H3 108.5
C4 C3 H3 108.5
C8 C3 H3 108.5
C3 C4 C5 110.38(19)
C3 C4 H4A 109.6
C5 C4 H4A 109.6
C3 C4 H4B 109.6
C5 C4 H4B 109.6
H4A C4 H4B 108.1
C6 C5 C4 111.6(2)
C6 C5 H5A 109.3
C4 C5 H5A 109.3
C6 C5 H5B 109.3
C4 C5 H5B 109.3
H5A C5 H5B 108.0
C7 C6 C5 111.8(2)
C7 C6 H6A 109.3
C5 C6 H6A 109.3
C7 C6 H6B 109.3
C5 C6 H6B 109.3
H6A C6 H6B 107.9
C6 C7 C8 111.8(2)
C6 C7 H7A 109.2
C8 C7 H7A 109.2
C6 C7 H7B 109.2
C8 C7 H7B 109.2
H7A C7 H7B 107.9
C3 C8 C7 110.3(2)
C3 C8 H8A 109.6
C7 C8 H8A 109.6
C3 C8 H8B 109.6
C7 C8 H8B 109.6
H8A C8 H8B 108.1

loop_
_geom_bond_atom_site_label_1
_geom_bond_atom_site_label_2
_geom_bond_distance
Cl1 C2 1.7641(17)
Cl2 C2 1.7763(17)
O1 C1 1.240(2)
O2 C1 1.232(2)
N1 C3 1.494(2)
N1 H1A 0.8900
N1 H1B 0.8900
N1 H1C 0.8900
C1 C2 1.548(2)
C2 H2 0.9800
C3 C4 1.511(3)
C3 C8 1.516(3)
C3 H3 0.9800
C4 C5 1.523(3)
C4 H4A 0.9700
C4 H4B 0.9700
C5 C6 1.508(4)
C5 H5A 0.9700
C5 H5B 0.9700
C6 C7 1.504(4)
C6 H6A 0.9700
C6 H6B 0.9700
C7 C8 1.525(4)
C7 H7A 0.9700
C7 H7B 0.9700
C8 H8A 0.9700
C8 H8B 0.9700

loop_
_geom_hbond_atom_site_label_D
_geom_hbond_atom_site_label_H
_geom_hbond_atom_site_label_A
_geom_hbond_site_symmetry_A
_geom_hbond_distance_DH
_geom_hbond_distance_HA
_geom_hbond_distance_DA
_geom_hbond_angle_DHA
N1 H1C O1 4_455 0.89 1.94 2.8194(19) 170
N1 H1B O2 1_455 0.89 1.89 2.7765(19) 175
N1 H1A Cl2 . 0.89 2.90 3.3868(15) 116
N1 H1A O1 . 0.89 1.95 2.8237(19) 166

loop_
_geom_torsion_atom_site_label_1
_geom_torsion_atom_site_label_2
_geom_torsion_atom_site_label_3
_geom_torsion_atom_site_label_4
_geom_torsion
O2 C1 C2 Cl1 -19.0(2)
O1 C1 C2 Cl1 165.27(14)
O2 C1 C2 Cl2 -143.78(16)
O1 C1 C2 Cl2 40.4(2)
N1 C3 C4 C5 -179.11(18)
C8 C3 C4 C5 -57.1(3)
C3 C4 C5 C6 55.5(3)
C4 C5 C6 C7 -54.3(3)
C5 C6 C7 C8 54.0(3)
N1 C3 C8 C7 178.94(18)
C4 C3 C8 C7 56.8(3)
C6 C7 C8 C3 -55.0(3)

loop_
_cod_related_entry_id
_cod_related_entry_database
_cod_related_entry_code
1 ChemSpider 21126880
